data_4312665
loop_
_publ_author_name
'Chizu Shimokawa'
'Seiji Yokota'
'Yoshimitsu Tachi'
'Nagatoshi Nishiwaki'
'Masahiro Ariga'
'Shinobu Itoh'

_publ_section_title
;
 Substituent Effects of \b-Diketiminate Ligands on the Structure and
 Physicochemical Properties of Copper(II) Complexes
;
_journal_name_full 'Inorganic Chemistry'
_journal_page_first 8395
_journal_page_last 8405
_journal_paper_doi 10.1021/ic0344766
_journal_volume 42
_journal_year 2003
_chemical_formula_moiety 'C32 H24 Cu N6 '
_chemical_formula_sum 'C32 H24 Cu N6'
_chemical_formula_weight 556.13
_space_group_IT_number 15
_symmetry_cell_setting monoclinic
_symmetry_Int_Tables_number 15
_symmetry_space_group_name_Hall '-C 2yc'
_symmetry_space_group_name_H-M 'C 1 2/c 1'
_cell_angle_alpha 90
_cell_angle_beta 97.720(4)
_cell_angle_gamma 90
_cell_formula_units_Z 4
_cell_length_a 7.2391(3)
_cell_length_b 23.0260(9)
_cell_length_c 15.5591(8)
_cell_measurement_reflns_used 9269
_cell_measurement_temperature 158.1
_cell_measurement_theta_max 27.4
_cell_measurement_theta_min 1.3
_cell_volume 2570.0(2)
_computing_cell_refinement PROCESS-AUTO
_computing_data_collection PROCESS-AUTO
_computing_data_reduction CrystalStructure
_computing_molecular_graphics ORTEP3
_computing_publication_material 'CrystalStructure Ver. 3.10'
_computing_structure_refinement CRYSTALS
_computing_structure_solution SIR92
_diffrn_detector_area_resol_mean 10.00
_diffrn_measured_fraction_theta_full 0.9666
_diffrn_measured_fraction_theta_max 0.9666
_diffrn_measurement_device_type 'Rigaku RAXIS-RAPID'
_diffrn_measurement_method \w
_diffrn_radiation_type 'Mo K\a'
_diffrn_radiation_wavelength 0.7107
_diffrn_reflns_av_R_equivalents 0.033
_diffrn_reflns_limit_h_max 9
_diffrn_reflns_limit_h_min -9
_diffrn_reflns_limit_k_max 29
_diffrn_reflns_limit_k_min -27
_diffrn_reflns_limit_l_max 20
_diffrn_reflns_limit_l_min -20
_diffrn_reflns_number 11271
_diffrn_reflns_theta_full 27.47
_diffrn_reflns_theta_max 27.47
_exptl_absorpt_coefficient_mu 0.884
_exptl_absorpt_correction_T_max 0.915
_exptl_absorpt_correction_T_min 0.763
_exptl_absorpt_correction_type multi-scan
_exptl_absorpt_process_details
;
    Higashi, T. (1995). Program for Absorption Correction.
    Rigaku Corporation, Tokyo, Japan.
;
_exptl_crystal_colour green
_exptl_crystal_density_diffrn 1.437
_exptl_crystal_density_method 'not measured'
_exptl_crystal_description prism
_exptl_crystal_F_000 1148.00
_exptl_crystal_size_max 0.30
_exptl_crystal_size_mid 0.10
_exptl_crystal_size_min 0.10
_refine_diff_density_max 0.46
_refine_diff_density_min -0.29
_refine_ls_extinction_coef -19.7(1)
_refine_ls_extinction_method 'Larson (1970) Crystallographic Computing eq. 22'
_refine_ls_goodness_of_fit_ref 1.181
_refine_ls_hydrogen_treatment refall
_refine_ls_number_parameters 190
_refine_ls_number_reflns 2208
_refine_ls_R_factor_gt 0.0310
_refine_ls_shift/su_max 0.0000
_refine_ls_structure_factor_coef F
_refine_ls_weighting_details 'w = 1/[0.0005Fo^2^ + 3.0000\s^2^(Fo) + 0.5000]'
_refine_ls_weighting_scheme calc
_refine_ls_wR_factor_ref 0.0600
_reflns_number_gt 2208
_reflns_number_total 2856
_reflns_threshold_expression F^2^>2.0\s(F^2^)
_cod_data_source_file ic0344766si20030507_070735_06.cif
_cod_data_source_block '_[Cu(II)CNLPh]'
_cod_original_formula_sum 'C32 H24 Cu N6 '
_cod_database_code 4312665

loop_
_symmetry_equiv_pos_as_xyz
x,y,z
-x,-y,-z
x+1/2,y+1/2,z
-x+1/2,-y+1/2,-z
-x,y,-z+1/2
x,-y,z+1/2
-x+1/2,y+1/2,-z+1/2
x+1/2,-y+1/2,z+1/2

loop_
_atom_site_label
_atom_site_type_symbol
_atom_site_fract_x
_atom_site_fract_y
_atom_site_fract_z
_atom_site_U_iso_or_equiv
_atom_site_adp_type
_atom_site_occupancy
_atom_site_symmetry_multiplicity
_atom_site_calc_flag
_atom_site_refinement_flags
_atom_site_disorder_assembly
_atom_site_disorder_group
Cu1 Cu 0.5000 0.07941(3) 0.7500 0.0191(2) Uani 1.00 1 d . . .
N1 N 0.5917(4) 0.1328(1) 0.8438(2) 0.0196(8) Uani 1.00 1 d . . .
N2 N 0.2895(4) 0.0252(1) 0.7284(2) 0.0189(8) Uani 1.00 1 d . . .
N3 N 1.1492(5) 0.0751(2) 1.0145(2) 0.036(1) Uani 1.00 1 d . . .
C1 C 0.8710(5) 0.0778(2) 0.8926(2) 0.0205(9) Uani 1.00 1 d . . .
C2 C 0.7486(5) 0.1250(2) 0.8951(2) 0.0200(9) Uani 1.00 1 d . . .
C3 C 0.8481(5) 0.0307(2) 0.8346(2) 0.0198(9) Uani 1.00 1 d . . .
C4 C 1.0270(5) 0.0759(2) 0.9602(3) 0.0243(9) Uani 1.00 1 d . . .
C5 C 0.4828(5) 0.1829(2) 0.8580(2) 0.0204(9) Uani 1.00 1 d . . .
C6 C 0.5616(6) 0.2369(2) 0.8808(3) 0.026(1) Uani 1.00 1 d . . .
C7 C 0.4491(6) 0.2831(2) 0.8965(3) 0.031(1) Uani 1.00 1 d . . .
C8 C 0.2585(6) 0.2770(2) 0.8882(3) 0.032(1) Uani 1.00 1 d . . .
C9 C 0.1791(6) 0.2243(2) 0.8627(3) 0.035(1) Uani 1.00 1 d . . .
C10 C 0.2899(5) 0.1772(2) 0.8476(3) 0.028(1) Uani 1.00 1 d . . .
C11 C 0.2994(5) -0.0263(2) 0.7798(2) 0.0187(9) Uani 1.00 1 d . . .
C12 C 0.2565(5) -0.0809(2) 0.7442(2) 0.0237(9) Uani 1.00 1 d . . .
C13 C 0.2775(6) -0.1291(2) 0.7973(3) 0.028(1) Uani 1.00 1 d . . .
C14 C 0.3419(5) -0.1236(2) 0.8839(3) 0.027(1) Uani 1.00 1 d . . .
C15 C 0.3849(5) -0.0698(2) 0.9190(3) 0.028(1) Uani 1.00 1 d . . .
C16 C 0.3630(5) -0.0211(2) 0.8674(3) 0.023(1) Uani 1.00 1 d . . .
H1 H 0.7826(5) 0.1538(2) 0.9379(2) 0.024(1) Uiso 1.00 1 c . . .
H2 H 0.9391(5) 0.0007(2) 0.8417(2) 0.024(1) Uiso 1.00 1 c . . .
H3 H 0.6928(6) 0.2418(2) 0.8854(3) 0.032(1) Uiso 1.00 1 c . . .
H4 H 0.5039(6) 0.3196(2) 0.9132(3) 0.038(2) Uiso 1.00 1 c . . .
H5 H 0.1819(6) 0.3087(2) 0.9003(3) 0.039(2) Uiso 1.00 1 c . . .
H6 H 0.0474(6) 0.2201(2) 0.8555(3) 0.042(2) Uiso 1.00 1 c . . .
H7 H 0.2341(5) 0.1411(2) 0.8296(3) 0.033(1) Uiso 1.00 1 c . . .
H8 H 0.2130(5) -0.0847(2) 0.6841(2) 0.028(1) Uiso 1.00 1 c . . .
H9 H 0.2474(6) -0.1664(2) 0.7734(3) 0.034(1) Uiso 1.00 1 c . . .
H10 H 0.3564(5) -0.1570(2) 0.9200(3) 0.033(1) Uiso 1.00 1 c . . .
H11 H 0.4295(5) -0.0661(2) 0.9790(3) 0.034(1) Uiso 1.00 1 c . . .
H12 H 0.3917(5) 0.0162(2) 0.8917(3) 0.028(1) Uiso 1.00 1 c . . .

loop_
_atom_site_aniso_label
_atom_site_aniso_U_11
_atom_site_aniso_U_22
_atom_site_aniso_U_33
_atom_site_aniso_U_12
_atom_site_aniso_U_13
_atom_site_aniso_U_23
Cu1 0.0182(3) 0.0168(3) 0.0204(4) 0.0000 -0.0043(2) 0.0000
N1 0.021(1) 0.018(2) 0.019(2) -0.001(1) 0.001(1) -0.000(1)
N2 0.018(1) 0.020(2) 0.018(2) 0.000(1) -0.000(1) -0.000(1)
N3 0.032(2) 0.040(2) 0.032(2) 0.005(2) -0.010(2) -0.004(2)
C1 0.019(2) 0.023(2) 0.018(2) -0.000(2) -0.003(1) 0.002(2)
C2 0.023(2) 0.020(2) 0.017(2) -0.004(1) 0.001(1) -0.001(1)
C3 0.018(2) 0.022(2) 0.019(2) 0.001(1) 0.002(1) 0.003(2)
C4 0.025(2) 0.023(2) 0.024(2) 0.001(2) -0.000(1) -0.003(2)
C5 0.024(2) 0.021(2) 0.017(2) 0.002(1) 0.001(1) 0.000(1)
C6 0.026(2) 0.022(2) 0.031(2) -0.001(2) 0.002(2) -0.002(2)
C7 0.038(2) 0.022(2) 0.034(2) 0.002(2) 0.003(2) -0.005(2)
C8 0.036(2) 0.028(2) 0.035(2) 0.011(2) 0.009(2) 0.001(2)
C9 0.024(2) 0.036(2) 0.046(3) 0.004(2) 0.008(2) 0.001(2)
C10 0.024(2) 0.025(2) 0.035(2) -0.001(2) 0.004(2) -0.002(2)
C11 0.015(2) 0.022(2) 0.018(2) -0.000(1) 0.002(1) 0.003(1)
C12 0.027(2) 0.025(2) 0.019(2) -0.002(2) 0.001(1) -0.001(2)
C13 0.036(2) 0.020(2) 0.029(2) -0.002(2) 0.005(2) -0.000(2)
C14 0.027(2) 0.028(2) 0.027(2) 0.001(2) 0.004(2) 0.009(2)
C15 0.025(2) 0.040(3) 0.019(2) -0.005(2) 0.000(2) 0.003(2)
C16 0.022(2) 0.026(2) 0.021(2) -0.005(2) 0.000(1) -0.002(2)

loop_
_atom_type_symbol
_atom_type_description
_atom_type_scat_dispersion_real
_atom_type_scat_dispersion_imag
_atom_type_scat_source
C C 0.003 0.002
;
International Tables for Crystallography
(1992, Vol. C, Tables 4.2.6.8 and 6.1.1.4)
;
H H 0.000 0.000
;
International Tables for Crystallography
(1992, Vol. C, Table 6.1.1.4)
;
N N 0.006 0.003
;
International Tables for Crystallography
(1992, Vol. C, Tables 4.2.6.8 and 6.1.1.4)
;
Cu Cu 0.320 1.265
;
International Tables for Crystallography
(1992, Vol. C, Tables 4.2.6.8 and 6.1.1.4)
;

loop_
_geom_angle_atom_site_label_1
_geom_angle_site_symmetry_1
_geom_angle_atom_site_label_2
_geom_angle_site_symmetry_2
_geom_angle_atom_site_label_3
_geom_angle_site_symmetry_3
_geom_angle
_geom_angle_publ_flag
N1 . Cu1 . N2 . 134.88(13) yes
Cu1 . N1 . C2 . 123.3(3) yes
Cu1 . N1 . C5 . 118.9(2) yes
C2 . N1 . C5 . 117.8(3) yes
Cu1 . N2 . C11 . 116.9(2) yes
C2 . C1 . C3 . 126.4(3) yes
C2 . C1 . C4 . 116.1(3) yes
C3 . C1 . C4 . 117.4(3) yes
N1 . C2 . C1 . 126.0(3) yes
N1 . C2 . H1 . 117.0(4) no
C1 . C2 . H1 . 117.0(4) no
C1 . C3 . H2 . 117.8(4) no
N3 . C4 . C1 . 178.9(4) yes
N1 . C5 . C6 . 122.9(3) yes
N1 . C5 . C10 . 118.2(3) yes
C6 . C5 . C10 . 118.9(4) yes
C5 . C6 . C7 . 120.1(4) yes
C5 . C6 . H3 . 119.8(5) no
C7 . C6 . H3 . 120.1(5) no
C6 . C7 . C8 . 120.9(4) yes
C6 . C7 . H4 . 119.7(5) no
C8 . C7 . H4 . 119.5(5) no
C7 . C8 . C9 . 119.3(4) yes
C7 . C8 . H5 . 120.6(5) no
C9 . C8 . H5 . 120.1(5) no
C8 . C9 . C10 . 120.6(4) yes
C8 . C9 . H6 . 119.8(5) no
C10 . C9 . H6 . 119.6(5) no
C5 . C10 . C9 . 120.1(4) yes
C5 . C10 . H7 . 119.8(5) no
C9 . C10 . H7 . 120.1(5) no
N2 . C11 . C12 . 122.4(3) yes
N2 . C11 . C16 . 117.6(3) yes
C12 . C11 . C16 . 119.8(3) yes
C11 . C12 . C13 . 119.2(3) yes
C11 . C12 . H8 . 120.0(4) no
C13 . C12 . H8 . 120.8(4) no
C12 . C13 . C14 . 120.7(4) yes
C12 . C13 . H9 . 119.6(5) no
C14 . C13 . H9 . 119.8(5) no
C13 . C14 . C15 . 120.2(4) yes
C13 . C14 . H10 . 120.1(5) no
C15 . C14 . H10 . 119.7(5) no
C14 . C15 . C16 . 120.1(4) yes
C14 . C15 . H11 . 120.0(5) no
C16 . C15 . H11 . 119.9(5) no
C11 . C16 . C15 . 120.0(4) yes
C11 . C16 . H12 . 119.8(4) no
C15 . C16 . H12 . 120.2(4) no

loop_
_geom_bond_atom_site_label_1
_geom_bond_site_symmetry_1
_geom_bond_atom_site_label_2
_geom_bond_site_symmetry_2
_geom_bond_distance
_geom_bond_publ_flag
Cu1 . N1 . 1.954(3) yes
Cu1 . N2 . 1.964(3) yes
N1 . C2 . 1.310(5) yes
N1 . C5 . 1.431(5) yes
N2 . C11 . 1.427(5) yes
N3 . C4 . 1.139(5) yes
C1 . C2 . 1.406(5) yes
C1 . C3 . 1.407(5) yes
C1 . C4 . 1.436(5) yes
C2 . H1 . 0.950(5) no
C3 . H2 . 0.950(5) no
C5 . C6 . 1.394(5) yes
C5 . C10 . 1.390(5) yes
C6 . C7 . 1.382(6) yes
C6 . H3 . 0.950(6) no
C7 . C8 . 1.375(6) yes
C7 . H4 . 0.950(6) no
C8 . C9 . 1.380(6) yes
C8 . H5 . 0.950(6) no
C9 . C10 . 1.388(6) yes
C9 . H6 . 0.950(6) no
C10 . H7 . 0.950(6) no
C11 . C12 . 1.391(5) yes
C11 . C16 . 1.385(5) yes
C12 . C13 . 1.380(6) yes
C12 . H8 . 0.950(5) no
C13 . C14 . 1.372(6) yes
C13 . H9 . 0.950(6) no
C14 . C15 . 1.374(6) yes
C14 . H10 . 0.950(6) no
C15 . C16 . 1.376(5) yes
C15 . H11 . 0.950(6) no
C16 . H12 . 0.950(5) no

loop_
_geom_contact_atom_site_label_1
_geom_contact_site_symmetry_1
_geom_contact_atom_site_label_2
_geom_contact_site_symmetry_2
_geom_contact_distance
_geom_contact_publ_flag
Cu1 . N1 . 1.954(3) yes
Cu1 . N1 5_656 1.954(3) yes
Cu1 . N2 . 1.964(3) yes
Cu1 . N2 5_656 1.964(3) yes
Cu1 . C1 . 3.246(3) yes
Cu1 . C1 5_656 3.246(3) yes
Cu1 . C2 . 2.889(4) yes
Cu1 . C2 5_656 2.889(4) yes
Cu1 . C3 . 2.907(3) yes
Cu1 . C3 5_656 2.907(3) yes
Cu1 . C5 . 2.927(4) yes
Cu1 . C5 5_656 2.927(4) yes
Cu1 . C10 . 3.210(4) yes
Cu1 . C10 5_656 3.210(4) yes
Cu1 . C11 . 2.904(4) yes
Cu1 . C11 5_656 2.904(4) yes
Cu1 . C16 . 3.188(4) yes
Cu1 . C16 5_656 3.188(4) yes
Cu1 . H7 . 2.810(4) no
Cu1 . H7 5_656 2.810(4) no
Cu1 . H12 . 2.839(4) no
Cu1 . H12 5_656 2.839(4) no
N1 . N2 5_656 2.898(4) yes
N1 . C1 . 2.420(5) yes
N1 . C2 . 1.310(5) yes
N1 . C3 . 3.011(5) yes
N1 . C5 . 1.431(5) yes
N1 . C5 5_656 3.319(5) yes
N1 . C6 . 2.481(5) yes
N1 . C10 . 2.420(5) yes
N1 . C10 5_656 3.366(5) yes
N1 . H1 . 1.936(5) no
N1 . H3 . 2.671(5) no
N1 . H7 . 2.576(5) no
N1 . H7 5_656 3.133(5) no
N1 . H11 2_657 3.177(5) no
N1 . H12 . 3.186(5) no
N2 . C1 5_656 2.403(5) yes
N2 . C2 5_656 2.984(5) yes
N2 . C3 5_656 1.306(4) yes
N2 . C11 . 1.427(5) yes
N2 . C11 5_656 3.222(4) yes
N2 . C12 . 2.470(5) yes
N2 . C16 . 2.406(5) yes
N2 . C16 5_656 3.270(5) yes
N2 . H2 1_455 3.326(5) no
N2 . H2 5_656 1.939(4) no
N2 . H7 . 3.151(5) no
N2 . H8 . 2.661(5) no
N2 . H12 . 2.558(5) no
N2 . H12 5_656 3.166(5) no
N3 . C1 . 2.575(5) yes
N3 . C2 . 3.426(5) yes
N3 . C3 . 3.463(5) yes
N3 . C3 2_757 3.382(5) yes
N3 . C4 . 1.139(5) yes
N3 . C12 6_655 3.556(5) yes
N3 . C15 2_757 3.395(5) yes
N3 . H1 . 3.301(5) no
N3 . H2 . 3.374(5) no
N3 . H2 2_757 2.974(5) no
N3 . H4 4_657 2.952(6) no
N3 . H5 4_657 3.158(6) no
N3 . H7 1_655 3.382(6) no
N3 . H8 6_655 2.626(5) no
N3 . H11 2_757 3.045(5) no
N3 . H12 1_655 3.077(5) no
C1 . C2 . 1.406(5) yes
C1 . C3 . 1.407(5) yes
C1 . C4 . 1.436(5) yes
C1 . H1 . 2.023(5) no
C1 . H2 . 2.032(5) no
C1 . H6 1_655 3.590(6) no
C1 . H7 1_655 3.268(5) no
C1 . H11 2_657 3.156(5) no
C2 . C3 . 2.511(5) yes
C2 . C4 . 2.411(5) yes
C2 . C5 . 2.348(5) yes
C2 . C6 . 2.905(5) yes
C2 . C10 . 3.515(5) yes
C2 . C14 2_657 3.586(6) yes
C2 . C15 2_657 3.416(5) yes
C2 . H1 . 0.950(5) no
C2 . H2 . 3.331(5) no
C2 . H3 . 2.722(5) no
C2 . H4 4_657 3.508(6) no
C2 . H6 1_655 3.195(6) no
C2 . H7 5_656 3.534(6) no
C2 . H10 2_657 3.160(6) no
C2 . H11 2_657 2.830(5) no
C2 . H12 . 3.593(5) no
C3 . C4 . 2.430(5) yes
C3 . C11 5_656 2.349(5) yes
C3 . C12 5_656 2.903(5) yes
C3 . C16 5_656 3.513(5) yes
C3 . H1 . 3.326(5) no
C3 . H2 . 0.950(5) no
C3 . H2 5_756 3.391(7) no
C3 . H7 5_656 3.596(6) no
C3 . H8 5_656 2.702(6) no
C3 . H12 . 3.551(5) no
C4 . H1 . 2.510(5) no
C4 . H2 . 2.548(5) no
C4 . H2 2_757 3.532(5) no
C4 . H4 4_657 3.137(6) no
C4 . H7 1_655 3.073(6) no
C4 . H8 6_655 3.568(5) no
C4 . H11 2_657 3.564(5) no
C4 . H12 1_655 3.279(5) no
C5 . C6 . 1.394(5) yes
C5 . C7 . 2.405(5) yes
C5 . C8 . 2.787(6) yes
C5 . C9 . 2.407(6) yes
C5 . C10 . 1.390(5) yes
C5 . H1 . 2.446(5) no
C5 . H3 . 2.040(5) no
C5 . H4 . 3.261(5) no
C5 . H6 . 3.262(6) no
C5 . H7 . 2.037(5) no
C5 . H10 2_657 3.545(6) no
C6 . C7 . 1.382(6) yes
C6 . C8 . 2.398(6) yes
C6 . C9 . 2.760(6) yes
C6 . C10 . 2.398(5) yes
C6 . H1 . 2.573(5) no
C6 . H3 . 0.950(6) no
C6 . H4 . 2.028(6) no
C6 . H5 . 3.257(6) no
C6 . H7 . 3.258(5) no
C6 . H9 3_555 3.188(6) no
C6 . H10 3_555 3.247(6) no
C6 . H10 2_657 3.583(6) no
C7 . C8 . 1.375(6) yes
C7 . C9 . 2.378(6) yes
C7 . C10 . 2.760(6) yes
C7 . C14 3_555 3.590(6) yes
C7 . H1 4_657 3.343(6) no
C7 . H3 . 2.032(6) no
C7 . H4 . 0.950(6) no
C7 . H5 . 2.030(6) no
C7 . H6 . 3.236(6) no
C7 . H8 7_556 3.439(6) no
C7 . H9 3_555 3.285(6) no
C7 . H9 7_556 3.058(6) no
C7 . H10 3_555 3.231(6) no
C8 . C9 . 1.380(6) yes
C8 . C10 . 2.404(6) yes
C8 . C13 7_556 3.587(6) yes
C8 . H3 . 3.253(6) no
C8 . H4 . 2.020(6) no
C8 . H5 . 0.950(6) no
C8 . H6 . 2.026(6) no
C8 . H7 . 3.259(6) no
C8 . H8 7_556 3.393(6) no
C8 . H9 7_556 2.828(6) no
C8 . H10 3_455 3.377(6) no
C9 . C10 . 1.388(6) yes
C9 . H4 . 3.235(6) no
C9 . H5 . 2.030(6) no
C9 . H6 . 0.950(6) no
C9 . H6 5_556 3.57(1) no
C9 . H7 . 2.037(6) no
C9 . H9 7_556 3.377(6) no
C10 . H3 . 3.257(5) no
C10 . H5 . 3.260(6) no
C10 . H6 . 2.033(6) no
C10 . H7 . 0.950(6) no
C11 . C12 . 1.391(5) yes
C11 . C12 5_656 3.517(5) yes
C11 . C13 . 2.390(5) yes
C11 . C14 . 2.758(6) yes
C11 . C15 . 2.391(5) yes
C11 . C16 . 1.385(5) yes
C11 . C16 5_656 3.568(5) yes
C11 . H2 1_455 2.966(5) no
C11 . H2 5_656 2.462(5) no
C11 . H8 . 2.040(5) no
C11 . H9 . 3.248(5) no
C11 . H11 . 3.249(5) no
C11 . H12 . 2.032(5) no
C12 . C13 . 1.380(6) yes
C12 . C14 . 2.390(5) yes
C12 . C15 . 2.766(5) yes
C12 . C16 . 2.403(5) yes
C12 . H2 1_455 3.471(5) no
C12 . H2 5_656 2.610(5) no
C12 . H5 7_546 3.462(6) no
C12 . H8 . 0.950(5) no
C12 . H9 . 2.025(6) no
C12 . H10 . 3.247(6) no
C12 . H12 . 3.260(5) no
C13 . C14 . 1.372(6) yes
C13 . C15 . 2.380(6) yes
C13 . C16 . 2.754(6) yes
C13 . H3 3_445 3.363(6) no
C13 . H4 3_445 3.088(6) no
C13 . H5 3_545 3.454(6) no
C13 . H5 7_546 3.440(6) no
C13 . H8 . 2.037(5) no
C13 . H9 . 0.950(6) no
C13 . H10 . 2.023(6) no
C13 . H11 . 3.236(6) no
C14 . C15 . 1.374(6) yes
C14 . C16 . 2.382(6) yes
C14 . H1 2_657 3.107(6) no
C14 . H3 3_445 3.282(6) no
C14 . H4 3_445 2.865(6) no
C14 . H5 3_545 2.895(6) no
C14 . H8 . 3.250(5) no
C14 . H9 . 2.019(6) no
C14 . H10 . 0.950(6) no
C14 . H11 . 2.023(6) no
C14 . H12 . 3.241(6) no
C15 . C16 . 1.376(5) yes
C15 . H1 2_657 3.301(5) no
C15 . H5 3_545 3.565(6) no
C15 . H8 5_656 3.523(5) no
C15 . H9 . 3.236(6) no
C15 . H10 . 2.020(6) no
C15 . H11 . 0.950(6) no
C15 . H12 . 2.027(6) no
C15 . H12 2_657 3.395(6) no
C16 . H2 1_455 3.083(5) no
C16 . H8 . 3.261(5) no
C16 . H8 5_656 3.586(5) no
C16 . H10 . 3.238(6) no
C16 . H11 . 2.025(5) no
C16 . H11 2_657 3.321(6) no
C16 . H12 . 0.950(5) no
